data_1532689
loop_
_publ_author_name
'Delgado, G.E.'
'Mora, A.J.'
'Marcano, G.'
'Rincon, C.'

_publ_section_title
;
 Crystal structure refinement of the semiconducting compound Cu2 Sn Se3
 from X-ray powder diffraction data
;
_journal_name_full 'Materials Research Bulletin'
_journal_page_first 1949
_journal_page_last 1955
_journal_volume 38
_journal_year 2003
_chemical_formula_sum 'Cu2 Se3 Sn'
_chemical_name_systematic 'Cu2 (Sn Se3)'
_space_group_IT_number 9
_symmetry_space_group_name_Hall 'C -2yc'
_symmetry_space_group_name_H-M 'C 1 c 1'
_cell_angle_alpha 90
_cell_angle_beta 109.19
_cell_angle_gamma 90
_cell_formula_units_Z 4
_cell_length_a 6.967
_cell_length_b 12.0493
_cell_length_c 6.9453
_cell_volume 550.643
_citation_journal_id_ASTM MRBUAC
_cod_data_source_file Delgado_MRBUAC_2003_539.cif
_cod_data_source_block Cu2Se3Sn1
_cod_original_formula_sum 'Cu2 Se3 Sn1'
_cod_database_code 1532689

loop_
_symmetry_equiv_pos_as_xyz
x,y,z
x,-y,z+1/2
x+1/2,y+1/2,z
x+1/2,-y+1/2,z+1/2

loop_
_atom_site_label
_atom_site_type_symbol
_atom_site_fract_x
_atom_site_fract_y
_atom_site_fract_z
_atom_site_occupancy
_atom_site_U_iso_or_equiv
Se3 Se-2 0.503 0.259 -0.014 1 0.0
Sn1 Sn+4 0.363 0.091 0.107 1 0.0
Se2 Se-2 -0.026 0.078 -0.015 1 0.0
Cu2 Cu+1 0.37 0.418 0.116 1 0.0
Cu1 Cu+1 0.371 0.257 0.616 1 0.0
Se1 Se-2 0 0.409 0 1 0.0
